data_7017591
loop_
_publ_author_name
'Anjaneyulu, O.'
'Maddileti, D.'
'Kumara Swamy, K. C.'

_publ_section_title
;
 Structural motifs in phenylbismuth heterocyclic carboxylates--secondary
 interactions leading to oligomers.
;
_journal_issue 3
_journal_name_full 'Dalton transactions (Cambridge, England : 2003)'
_journal_page_first 1004
_journal_page_last 1012
_journal_paper_doi 10.1039/c1dt11207d
_journal_volume 41
_journal_year 2012
_chemical_formula_sum 'C16 H11 Bi O4 S2'
_chemical_formula_weight 540.35
_chemical_name_systematic
;
?
;
_space_group_IT_number 2
_symmetry_cell_setting triclinic
_symmetry_space_group_name_Hall '-P 1'
_symmetry_space_group_name_H-M 'P -1'
_atom_sites_solution_hydrogens geom
_atom_sites_solution_primary direct
_atom_sites_solution_secondary difmap
_audit_creation_method SHELXL-97
_cell_angle_alpha 81.2790(10)
_cell_angle_beta 71.4180(10)
_cell_angle_gamma 71.4290(10)
_cell_formula_units_Z 2
_cell_length_a 8.6447(8)
_cell_length_b 9.6012(9)
_cell_length_c 10.6965(10)
_cell_measurement_temperature 293(2)
_cell_volume 796.46(13)
_computing_cell_refinement 'Bruker SMART'
_computing_data_collection 'Bruker SMART'
_computing_data_reduction 'Bruker SAINT'
_computing_molecular_graphics 'Bruker SHELXTL'
_computing_publication_material 'Bruker SHELXTL'
_computing_structure_refinement 'SHELXL-97 (Sheldrick, 1997)'
_computing_structure_solution 'SHELXS-97 (Sheldrick, 1990)'
_diffrn_ambient_temperature 293(2)
_diffrn_measured_fraction_theta_full 0.996
_diffrn_measured_fraction_theta_max 0.996
_diffrn_measurement_device_type 'CCD area detector'
_diffrn_measurement_method 'phi and omega scans'
_diffrn_radiation_monochromator graphite
_diffrn_radiation_source 'fine-focus sealed tube'
_diffrn_radiation_type MoK\a
_diffrn_radiation_wavelength 0.71073
_diffrn_reflns_av_R_equivalents 0.0334
_diffrn_reflns_av_sigmaI/netI 0.0370
_diffrn_reflns_limit_h_max 10
_diffrn_reflns_limit_h_min -10
_diffrn_reflns_limit_k_max 11
_diffrn_reflns_limit_k_min -11
_diffrn_reflns_limit_l_max 12
_diffrn_reflns_limit_l_min -12
_diffrn_reflns_number 7655
_diffrn_reflns_theta_full 25.00
_diffrn_reflns_theta_max 25.00
_diffrn_reflns_theta_min 2.01
_diffrn_standards_decay_% none
_exptl_absorpt_coefficient_mu 11.346
_exptl_absorpt_correction_T_max 0.2100
_exptl_absorpt_correction_T_min 0.1133
_exptl_absorpt_correction_type empirical
_exptl_absorpt_process_details 'SADABS, Sheldrick 1996'
_exptl_crystal_colour colorless
_exptl_crystal_density_diffrn 2.253
_exptl_crystal_density_method 'not measured'
_exptl_crystal_description 'rectangular blocks'
_exptl_crystal_F_000 508
_exptl_crystal_size_max 0.34
_exptl_crystal_size_mid 0.22
_exptl_crystal_size_min 0.20
_refine_diff_density_max 1.318
_refine_diff_density_min -1.158
_refine_diff_density_rms 0.149
_refine_ls_extinction_method none
_refine_ls_goodness_of_fit_ref 1.055
_refine_ls_hydrogen_treatment constr
_refine_ls_matrix_type full
_refine_ls_number_parameters 208
_refine_ls_number_reflns 2802
_refine_ls_number_restraints 0
_refine_ls_restrained_S_all 1.055
_refine_ls_R_factor_all 0.0232
_refine_ls_R_factor_gt 0.0221
_refine_ls_shift/su_max 0.001
_refine_ls_shift/su_mean 0.000
_refine_ls_structure_factor_coef Fsqd
_refine_ls_weighting_details 'calc w=1/[\s^2^(Fo^2^)+(0.0285P)^2^+0.4709P] where P=(Fo^2^+2Fc^2^)/3'
_refine_ls_weighting_scheme calc
_refine_ls_wR_factor_gt 0.0552
_refine_ls_wR_factor_ref 0.0556
_reflns_number_gt 2685
_reflns_number_total 2802
_reflns_threshold_expression >2sigma(I)
_cod_data_source_file c1dt11207d.txt
_cod_data_source_block compound12
_cod_original_sg_symbol_H-M P-1
_cod_database_code 7017591

loop_
_symmetry_equiv_pos_as_xyz
'x, y, z'
'-x, -y, -z'

loop_
_atom_site_label
_atom_site_type_symbol
_atom_site_fract_x
_atom_site_fract_y
_atom_site_fract_z
_atom_site_U_iso_or_equiv
_atom_site_adp_type
_atom_site_occupancy
_atom_site_symmetry_multiplicity
_atom_site_calc_flag
_atom_site_refinement_flags
Bi Bi 0.288248(18) 0.205805(15) 0.571752(15) 0.01562(8) Uani 1 1 d .
C1 C 0.4402(5) 0.2223(4) 0.6989(4) 0.0151(9) Uani 1 1 d .
C2 C 0.5636(5) 0.2954(5) 0.6462(5) 0.0194(10) Uani 1 1 d .
H2 H 0.5791 0.3372 0.5605 0.023 Uiso 1 1 calc R
C3 C 0.6642(6) 0.3065(5) 0.7204(5) 0.0241(10) Uani 1 1 d .
H3 H 0.7470 0.3552 0.6838 0.029 Uiso 1 1 calc R
C4 C 0.6429(7) 0.2464(5) 0.8470(5) 0.0288(11) Uani 1 1 d .
H4 H 0.7111 0.2538 0.8961 0.035 Uiso 1 1 calc R
C5 C 0.5183(7) 0.1742(5) 0.9015(5) 0.0305(12) Uani 1 1 d .
H5 H 0.5031 0.1335 0.9876 0.037 Uiso 1 1 calc R
C6 C 0.4171(6) 0.1625(5) 0.8290(5) 0.0225(10) Uani 1 1 d .
H6 H 0.3335 0.1148 0.8665 0.027 Uiso 1 1 calc R
C7 C 0.0979(6) 0.4929(5) 0.6256(4) 0.0169(9) Uani 1 1 d .
C8 C -0.0231(6) 0.6391(5) 0.6573(5) 0.0215(10) Uani 1 1 d .
C10 C -0.2700(7) 0.8296(7) 0.7476(5) 0.0426(16) Uani 1 1 d .
H10 H -0.3795 0.8825 0.7929 0.051 Uiso 1 1 calc R
C11 C -0.1555(10) 0.8959(6) 0.6686(6) 0.0479(19) Uani 1 1 d .
H11 H -0.1780 0.9977 0.6597 0.057 Uiso 1 1 calc R
C12 C 0.2656(6) -0.0650(5) 0.7083(5) 0.0191(10) Uani 1 1 d .
C13 C 0.2297(6) -0.1882(5) 0.7975(5) 0.0181(9) Uani 1 1 d .
C15 C 0.0995(7) -0.3390(6) 0.9676(5) 0.0274(11) Uani 1 1 d .
H15 H 0.0257 -0.3747 1.0396 0.033 Uiso 1 1 calc R
C16 C 0.2469(7) -0.4304(5) 0.8962(5) 0.0285(11) Uani 1 1 d .
H16 H 0.2796 -0.5311 0.9169 0.034 Uiso 1 1 calc R
O1 O 0.2388(4) 0.4819(4) 0.5385(3) 0.0218(7) Uani 1 1 d .
O2 O 0.0567(4) 0.3788(3) 0.6864(3) 0.0191(7) Uani 1 1 d .
O3 O 0.1596(4) 0.0643(3) 0.7349(3) 0.0212(7) Uani 1 1 d .
O4 O 0.3950(4) -0.0822(4) 0.6106(3) 0.0236(7) Uani 1 1 d .
S1 S -0.2088(3) 0.6620(2) 0.7583(2) 0.0409(5) Uani 0.72 1 d P
S2 S 0.0153(2) 0.79223(19) 0.59376(19) 0.0306(4) Uani 0.72 1 d P
S3 S 0.0588(3) -0.1713(2) 0.9238(2) 0.0369(4) Uani 0.72 1 d P
S4 S 0.3605(3) -0.3542(2) 0.7744(2) 0.0368(5) Uani 0.72 1 d P

loop_
_atom_site_aniso_label
_atom_site_aniso_U_11
_atom_site_aniso_U_22
_atom_site_aniso_U_33
_atom_site_aniso_U_23
_atom_site_aniso_U_13
_atom_site_aniso_U_12
Bi 0.01386(11) 0.01240(11) 0.01834(11) -0.00116(7) -0.00316(7) -0.00207(7)
C1 0.015(2) 0.009(2) 0.016(2) -0.0026(17) -0.0024(18) 0.0023(16)
C2 0.019(2) 0.018(2) 0.018(2) -0.0022(19) -0.0032(19) -0.0018(18)
C3 0.024(2) 0.017(2) 0.032(3) -0.007(2) -0.008(2) -0.0029(19)
C4 0.039(3) 0.019(2) 0.032(3) -0.006(2) -0.021(2) 0.000(2)
C5 0.049(3) 0.025(3) 0.019(3) -0.003(2) -0.014(2) -0.007(2)
C6 0.026(2) 0.012(2) 0.025(3) -0.0022(19) -0.001(2) -0.0062(18)
C7 0.020(2) 0.014(2) 0.016(2) -0.0030(18) -0.0080(19) -0.0007(18)
C8 0.026(3) 0.018(2) 0.021(2) -0.0023(19) -0.014(2) 0.0013(19)
C10 0.034(3) 0.050(4) 0.019(3) -0.008(3) -0.008(2) 0.024(3)
C11 0.107(6) 0.011(3) 0.033(3) -0.003(2) -0.042(4) -0.006(3)
C12 0.020(2) 0.018(2) 0.024(3) 0.0016(19) -0.009(2) -0.0095(18)
C13 0.021(2) 0.013(2) 0.023(2) 0.0000(18) -0.011(2) -0.0049(18)
C15 0.035(3) 0.034(3) 0.020(3) 0.002(2) -0.008(2) -0.021(2)
C16 0.043(3) 0.016(2) 0.033(3) 0.004(2) -0.022(3) -0.010(2)
O1 0.0205(17) 0.0173(17) 0.0237(18) 0.0018(14) -0.0034(15) -0.0045(13)
O2 0.0147(15) 0.0150(15) 0.0208(17) -0.0007(13) 0.0010(13) -0.0012(12)
O3 0.0190(16) 0.0158(15) 0.0253(18) 0.0000(13) -0.0019(14) -0.0052(13)
O4 0.0186(17) 0.0218(17) 0.0264(19) 0.0027(14) -0.0020(15) -0.0067(13)
S1 0.0400(11) 0.0378(11) 0.0384(12) -0.0006(9) -0.0123(9) -0.0020(9)
S2 0.0293(9) 0.0273(9) 0.0379(11) -0.0085(8) -0.0132(8) -0.0052(7)
S3 0.0433(11) 0.0366(10) 0.0352(11) 0.0039(9) -0.0136(9) -0.0177(9)
S4 0.0443(11) 0.0240(9) 0.0470(12) 0.0023(8) -0.0196(10) -0.0121(8)

loop_
_atom_type_symbol
_atom_type_description
_atom_type_scat_dispersion_real
_atom_type_scat_dispersion_imag
_atom_type_scat_source
C C 0.0033 0.0016 'International Tables Vol C Tables 4.2.6.8 and 6.1.1.4'
Bi Bi -4.1077 10.2566 'International Tables Vol C Tables 4.2.6.8 and 6.1.1.4'
O O 0.0106 0.0060 'International Tables Vol C Tables 4.2.6.8 and 6.1.1.4'
S S 0.1246 0.1234 'International Tables Vol C Tables 4.2.6.8 and 6.1.1.4'
H H 0.0000 0.0000 'International Tables Vol C Tables 4.2.6.8 and 6.1.1.4'

loop_
_geom_angle_atom_site_label_1
_geom_angle_atom_site_label_2
_geom_angle_atom_site_label_3
_geom_angle
C1 Bi O3 89.04(13)
C1 Bi O2 90.98(13)
O3 Bi O2 78.55(10)
C1 Bi O1 83.20(13)
O3 Bi O1 131.91(11)
O2 Bi O1 54.34(10)
C1 Bi O4 87.62(12)
O3 Bi O4 53.09(10)
O2 Bi O4 131.64(10)
O1 Bi O4 169.29(10)
C2 C1 C6 118.7(4)
C2 C1 Bi 118.1(3)
C6 C1 Bi 123.1(3)
C3 C2 C1 120.5(4)
C3 C2 H2 119.8
C1 C2 H2 119.8
C4 C3 C2 120.7(5)
C4 C3 H3 119.7
C2 C3 H3 119.7
C3 C4 C5 119.4(5)
C3 C4 H4 120.3
C5 C4 H4 120.3
C6 C5 C4 120.6(5)
C6 C5 H5 119.7
C4 C5 H5 119.7
C5 C6 C1 120.1(4)
C5 C6 H6 119.9
C1 C6 H6 119.9
O1 C7 O2 121.2(4)
O1 C7 C8 119.8(4)
O2 C7 C8 119.0(4)
C7 C8 S1 122.9(4)
C7 C8 S2 124.4(4)
S1 C8 S2 112.7(3)
C11 C10 S1 115.7(5)
C11 C10 H10 122.2
S1 C10 H10 122.2
C10 C11 S2 115.5(4)
C10 C11 H11 122.2
S2 C11 H11 122.2
O4 C12 O3 121.1(4)
O4 C12 C13 121.5(4)
O3 C12 C13 117.5(4)
C12 C13 S4 120.7(4)
C12 C13 S3 123.0(3)
S4 C13 S3 116.2(3)
C16 C15 S3 117.4(4)
C16 C15 H15 121.3
S3 C15 H15 121.3
C15 C16 S4 115.9(4)
C15 C16 H16 122.1
S4 C16 H16 122.1
C7 O1 Bi 86.5(3)
C7 O2 Bi 97.7(2)
C12 O3 Bi 100.9(3)
C12 O4 Bi 84.9(3)
C10 S1 C8 98.4(3)
C11 S2 C8 97.5(3)
C15 S3 C13 95.4(3)
C16 S4 C13 95.1(3)

loop_
_geom_bond_atom_site_label_1
_geom_bond_atom_site_label_2
_geom_bond_distance
Bi C1 2.222(4)
Bi O3 2.266(3)
Bi O2 2.282(3)
Bi O1 2.535(3)
Bi O4 2.635(3)
C1 C2 1.386(6)
C1 C6 1.400(6)
C2 C3 1.386(7)
C2 H2 0.9300
C3 C4 1.368(7)
C3 H3 0.9300
C4 C5 1.390(7)
C4 H4 0.9300
C5 C6 1.378(7)
C5 H5 0.9300
C6 H6 0.9300
C7 O1 1.259(6)
C7 O2 1.278(5)
C7 C8 1.471(6)
C8 S1 1.593(5)
C8 S2 1.612(5)
C10 C11 1.344(9)
C10 S1 1.524(6)
C10 H10 0.9300
C11 S2 1.537(7)
C11 H11 0.9300
C12 O4 1.249(6)
C12 O3 1.295(5)
C12 C13 1.452(6)
C13 S4 1.635(5)
C13 S3 1.636(5)
C15 C16 1.359(7)
C15 S3 1.566(5)
C15 H15 0.9300
C16 S4 1.597(5)
C16 H16 0.9300
